data_4062361
loop_
_publ_author_name
'Dakternieks, Dainis'
'Duthie, Andrew'
'Smyth, Douglas R.'
'Stapleton, Clynton P. D.'
'Tiekink, Edward R. T.'

_publ_section_title
;
 Steric Control over Molecular Structure and Supramolecular Association
 Exerted by Tin- and Ligand-Bound Groups in Diorganotin Carboxylates
;
_journal_issue 22
_journal_name_full Organometallics
_journal_page_first 4599
_journal_page_last 4603
_journal_paper_doi 10.1021/om0340140
_journal_volume 22
_journal_year 2003
_chemical_formula_moiety 'C22 H18 N2 O4 Sn '
_chemical_formula_sum 'C22 H18 N2 O4 Sn'
_chemical_formula_weight 493.07
_space_group_IT_number 61
_symmetry_cell_setting orthorhombic
_symmetry_Int_Tables_number 61
_symmetry_space_group_name_Hall '-P 2ac 2ab'
_symmetry_space_group_name_H-M 'P b c a'
_cell_angle_alpha 90
_cell_angle_beta 90
_cell_angle_gamma 90
_cell_formula_units_Z 8
_cell_length_a 20.060(9)
_cell_length_b 14.878(3)
_cell_length_c 13.278(2)
_cell_measurement_temperature 173
_cell_volume 3963(2)
_diffrn_ambient_temperature 173
_exptl_crystal_density_diffrn 1.653
_cod_original_formula_sum 'C22 H18 N2 O4 Sn '
_cod_database_code 4062361

loop_
_symmetry_equiv_pos_as_xyz
'  +x,  +y,  +z'
'1/2+x,1/2-y,  -z'
'  -x,1/2+y,1/2-z'
'1/2-x,  -y,1/2+z'
'  -x,  -y,  -z'
'1/2-x,1/2+y,  +z'
'  +x,1/2-y,1/2+z'
'1/2+x,  +y,1/2-z'

loop_
_atom_site_label
_atom_site_type_symbol
_atom_site_fract_x
_atom_site_fract_y
_atom_site_fract_z
_atom_site_U_iso_or_equiv
_atom_site_adp_type
_atom_site_occupancy
_atom_site_symmetry_multiplicity
_atom_site_calc_flag
_atom_site_refinement_flags
_atom_site_disorder_assembly
_atom_site_disorder_group
Sn Sn 0.178531(13) 0.131101(17) 0.07204(2) 0.01695(8) Uani 1 1 d . . .
O1 O 0.24212(15) 0.2265(2) 0.0087(3) 0.0259(7) Uani 1 1 d . . .
O2 O 0.26517(17) 0.3655(2) -0.0401(3) 0.0484(11) Uani 1 1 d . . .
O3 O 0.27007(14) 0.0735(2) 0.1105(2) 0.0259(7) Uani 1 1 d . . .
O4 O 0.33083(15) -0.0362(2) 0.1764(3) 0.0337(8) Uani 1 1 d . . .
N1 N 0.11037(17) 0.2571(2) -0.0153(3) 0.0168(7) Uani 1 1 d . . .
N2 N 0.15744(17) -0.0035(2) 0.1767(3) 0.0182(8) Uani 1 1 d . . .
C1 C 0.2250(2) 0.3063(3) -0.0197(4) 0.0254(10) Uani 1 1 d . . .
C2 C 0.1507(2) 0.3254(3) -0.0290(3) 0.0167(9) Uani 1 1 d . . .
C3 C 0.1295(2) 0.4131(3) -0.0542(3) 0.0232(10) Uani 1 1 d . . .
H3 H 0.1606 0.4607 -0.0616 0.028 Uiso 1 1 calc R . .
C4 C 0.0631(2) 0.4273(3) -0.0676(3) 0.0215(9) Uani 1 1 d . . .
H4 H 0.0472 0.4858 -0.0836 0.026 Uiso 1 1 calc R . .
C5 C 0.0176(2) 0.3554(3) -0.0577(3) 0.0167(8) Uani 1 1 d . . .
C6 C -0.0526(2) 0.3635(3) -0.0728(4) 0.0246(9) Uani 1 1 d . . .
H6 H -0.0706 0.4196 -0.0932 0.029 Uiso 1 1 calc R . .
C7 C -0.0937(2) 0.2931(3) -0.0587(3) 0.0264(10) Uani 1 1 d . . .
H7 H -0.1403 0.3007 -0.0677 0.032 Uiso 1 1 calc R . .
C8 C -0.0683(2) 0.2081(3) -0.0307(3) 0.0234(10) Uani 1 1 d . . .
H8 H -0.0977 0.1589 -0.0209 0.028 Uiso 1 1 calc R . .
C9 C -0.0010(2) 0.1969(3) -0.0178(3) 0.0201(9) Uani 1 1 d . . .
H9 H 0.0159 0.1393 -0.0005 0.024 Uiso 1 1 calc R . .
C10 C 0.0438(2) 0.2698(3) -0.0299(3) 0.0161(8) Uani 1 1 d . . .
C11 C 0.2772(2) -0.0010(3) 0.1600(3) 0.0220(9) Uani 1 1 d . . .
C12 C 0.2145(2) -0.0441(3) 0.1992(3) 0.0204(9) Uani 1 1 d . . .
C13 C 0.2174(2) -0.1220(3) 0.2578(3) 0.0252(10) Uani 1 1 d . . .
H13 H 0.2593 -0.1484 0.2736 0.030 Uiso 1 1 calc R . .
C14 C 0.1597(2) -0.1603(3) 0.2924(4) 0.0287(11) Uani 1 1 d . . .
H14 H 0.1611 -0.2135 0.3321 0.034 Uiso 1 1 calc R . .
C15 C 0.0980(2) -0.1195(3) 0.2683(3) 0.0206(9) Uani 1 1 d . . .
C16 C 0.0351(2) -0.1526(3) 0.3012(3) 0.0251(10) Uani 1 1 d . . .
H16 H 0.0332 -0.2075 0.3377 0.030 Uiso 1 1 calc R . .
C17 C -0.0223(2) -0.1076(3) 0.2815(3) 0.0258(10) Uani 1 1 d . . .
H17 H -0.0636 -0.1302 0.3056 0.031 Uiso 1 1 calc R . .
C18 C -0.0206(2) -0.0275(3) 0.2256(3) 0.0237(10) Uani 1 1 d . . .
H18 H -0.0609 0.0037 0.2122 0.028 Uiso 1 1 calc R . .
C19 C 0.0382(2) 0.0061(3) 0.1902(3) 0.0194(9) Uani 1 1 d . . .
H19 H 0.0385 0.0600 0.1518 0.023 Uiso 1 1 calc R . .
C20 C 0.0987(2) -0.0390(3) 0.2105(3) 0.0164(8) Uani 1 1 d . . .
C21 C 0.1511(2) 0.2023(3) 0.2026(3) 0.0282(11) Uani 1 1 d . . .
H21A H 0.1799 0.1842 0.2587 0.042 Uiso 1 1 calc R . .
H21B H 0.1046 0.1888 0.2194 0.042 Uiso 1 1 calc R . .
H21C H 0.1560 0.2669 0.1906 0.042 Uiso 1 1 calc R . .
C22 C 0.1478(2) 0.0516(3) -0.0494(3) 0.0242(10) Uani 1 1 d . . .
H22A H 0.1436 0.0891 -0.1097 0.036 Uiso 1 1 calc R . .
H22B H 0.1045 0.0242 -0.0338 0.036 Uiso 1 1 calc R . .
H22C H 0.1808 0.0042 -0.0614 0.036 Uiso 1 1 calc R . .

loop_
_atom_site_aniso_label
_atom_site_aniso_U_11
_atom_site_aniso_U_22
_atom_site_aniso_U_33
_atom_site_aniso_U_23
_atom_site_aniso_U_13
_atom_site_aniso_U_12
Sn 0.01659(12) 0.01710(12) 0.01717(13) 0.00116(14) -0.00028(13) -0.00079(13)
O1 0.0199(15) 0.0250(17) 0.033(2) 0.0082(15) 0.0004(14) -0.0015(13)
O2 0.0271(18) 0.034(2) 0.084(3) 0.018(2) 0.0030(19) -0.0121(17)
O3 0.0176(15) 0.0232(16) 0.037(2) 0.0099(15) -0.0013(14) -0.0012(13)
O4 0.0160(16) 0.044(2) 0.041(2) 0.0116(17) 0.0012(14) 0.0093(15)
N1 0.0185(17) 0.0161(17) 0.0157(19) 0.0014(15) 0.0000(14) -0.0011(15)
N2 0.0208(18) 0.0186(17) 0.0151(19) -0.0017(15) -0.0010(14) 0.0018(14)
C1 0.024(2) 0.029(3) 0.023(3) 0.005(2) 0.001(2) -0.0021(19)
C2 0.0190(19) 0.019(2) 0.012(2) 0.0009(17) -0.0009(17) -0.0014(17)
C3 0.032(2) 0.018(2) 0.020(3) 0.0032(18) -0.0009(18) -0.0032(18)
C4 0.035(2) 0.0144(18) 0.015(2) 0.000(2) 0.004(2) 0.0065(17)
C5 0.025(2) 0.018(2) 0.008(2) -0.0015(17) 0.0000(15) 0.0022(16)
C6 0.030(2) 0.025(2) 0.019(2) -0.003(2) -0.007(2) 0.0121(19)
C7 0.025(2) 0.031(2) 0.024(3) -0.005(2) -0.005(2) 0.0065(19)
C8 0.023(2) 0.026(2) 0.021(2) -0.003(2) 0.0021(19) -0.0015(19)
C9 0.023(2) 0.018(2) 0.019(2) -0.0024(18) -0.0009(18) 0.0035(17)
C10 0.020(2) 0.020(2) 0.0087(19) -0.0014(17) 0.0021(17) 0.0008(17)
C11 0.023(2) 0.026(2) 0.017(2) 0.0007(19) -0.0009(18) -0.0007(18)
C12 0.023(2) 0.021(2) 0.017(2) 0.0009(19) 0.0043(18) 0.0012(18)
C13 0.023(2) 0.031(2) 0.022(2) 0.007(2) -0.0007(17) 0.007(2)
C14 0.034(3) 0.024(2) 0.028(3) 0.009(2) 0.003(2) 0.0042(19)
C15 0.026(2) 0.022(2) 0.014(2) -0.0009(18) 0.0047(17) 0.0000(18)
C16 0.032(2) 0.021(2) 0.022(2) 0.0015(18) 0.006(2) -0.0028(19)
C17 0.023(2) 0.032(3) 0.022(2) -0.001(2) 0.003(2) -0.0099(18)
C18 0.021(2) 0.029(2) 0.021(2) -0.005(2) -0.0033(19) -0.0023(18)
C19 0.022(2) 0.020(2) 0.016(2) -0.0016(17) -0.0008(18) -0.0017(18)
C20 0.022(2) 0.017(2) 0.0100(19) 0.0006(17) -0.0015(17) 0.0002(16)
C21 0.040(3) 0.022(2) 0.022(3) 0.002(2) 0.003(2) 0.000(2)
C22 0.028(2) 0.020(2) 0.025(3) -0.0009(19) -0.0040(19) 0.0016(18)

loop_
_geom_bond_atom_site_label_1
_geom_bond_atom_site_label_2
_geom_bond_distance
_geom_bond_site_symmetry_2
_geom_bond_publ_flag
Sn O1 2.085(3) . ?
Sn O3 2.090(3) . ?
Sn C22 2.092(4) . ?
Sn C21 2.105(4) . ?
Sn N2 2.473(4) . ?
Sn N1 2.594(3) . ?
O1 C1 1.293(5) . ?
O2 C1 1.224(5) . ?
O3 C11 1.297(5) . ?
O4 C11 1.215(5) . ?
N1 C2 1.312(5) . ?
N1 C10 1.362(5) . ?
N2 C12 1.330(5) . ?
N2 C20 1.368(5) . ?
C1 C2 1.521(6) . ?
C2 C3 1.412(6) . ?
C3 C4 1.361(6) . ?
C4 C5 1.412(6) . ?
C5 C10 1.426(5) . ?
C5 C6 1.427(6) . ?
C6 C7 1.346(6) . ?
C7 C8 1.413(6) . ?
C8 C9 1.371(6) . ?
C9 C10 1.418(6) . ?
C11 C12 1.504(6) . ?
C12 C13 1.398(6) . ?
C13 C14 1.370(6) . ?
C14 C15 1.415(6) . ?
C15 C16 1.424(6) . ?
C15 C20 1.423(6) . ?
C16 C17 1.356(6) . ?
C17 C18 1.405(6) . ?
C18 C19 1.364(6) . ?
C19 C20 1.412(5) . ?
